data_4125411
loop_
_publ_author_name
'Piou, Tiffany'
'Romanov-Michailidis, Fedor'
'Romanova-Michaelides, Maria'
'Jackson, Kelvin E.'
'Semakul, Natthawat'
'Taggart, Trevor D.'
'Newell, Brian S.'
'Rithner, Christopher D.'
'Paton, Robert S.'
'Rovis, Tomislav'

_publ_section_title
;
 Correlating Reactivity and Selectivity to Cyclopentadienyl Ligand
 Properties in Rh(III)-Catalyzed C-H Activation Reactions: An Experimental
 and Computational Study.
;
_journal_issue 3
_journal_name_full 'Journal of the American Chemical Society'
_journal_page_first 1296
_journal_page_last 1310
_journal_paper_doi 10.1021/jacs.6b11670
_journal_volume 139
_journal_year 2017
_chemical_formula_moiety 'C24 H42 Cl4 Rh2 Si2'
_chemical_formula_sum 'C24 H42 Cl4 Rh2 Si2'
_chemical_formula_weight 734.37
_space_group_crystal_system monoclinic
_space_group_IT_number 14
_space_group_name_Hall '-P 2yn'
_space_group_name_H-M_alt 'P 1 21/n 1'
_symmetry_space_group_name_Hall '-P 2yn'
_symmetry_space_group_name_H-M 'P 1 21/n 1'
_atom_sites_solution_hydrogens geom
_audit_creation_method SHELXL-2014/7
_cell_angle_alpha 90
_cell_angle_beta 99.1800(16)
_cell_angle_gamma 90
_cell_formula_units_Z 2
_cell_length_a 8.8158(3)
_cell_length_b 10.8021(4)
_cell_length_c 15.8340(6)
_cell_measurement_reflns_used 9874
_cell_measurement_temperature 100(2)
_cell_measurement_theta_max 28.38
_cell_measurement_theta_min 3.01
_cell_volume 1488.55(9)
_computing_cell_refinement 'Bruker SAINT'
_computing_data_collection 'Bruker APEX3'
_computing_data_reduction 'Bruker SAINT'
_computing_molecular_graphics 'Bruker SHELXTL'
_computing_publication_material 'Bruker SHELXTL'
_computing_structure_refinement 'SHELXL-2014/7 (Sheldrick, 2014)'
_computing_structure_solution 'SHELXS-97 (Sheldrick 2008)'
_diffrn_ambient_temperature 100(2)
_diffrn_measured_fraction_theta_full 1.000
_diffrn_measured_fraction_theta_max 1.000
_diffrn_measurement_device_type 'Bruker APEX-II CCD'
_diffrn_measurement_method '\f and \w scans'
_diffrn_radiation_type MoK\a
_diffrn_radiation_wavelength 0.71073
_diffrn_reflns_av_R_equivalents 0.0837
_diffrn_reflns_av_unetI/netI 0.0432
_diffrn_reflns_Laue_measured_fraction_full 1.000
_diffrn_reflns_Laue_measured_fraction_max 1.000
_diffrn_reflns_limit_h_max 10
_diffrn_reflns_limit_h_min -10
_diffrn_reflns_limit_k_max 12
_diffrn_reflns_limit_k_min -12
_diffrn_reflns_limit_l_max 18
_diffrn_reflns_limit_l_min -16
_diffrn_reflns_number 35602
_diffrn_reflns_point_group_measured_fraction_full 1.000
_diffrn_reflns_point_group_measured_fraction_max 1.000
_diffrn_reflns_theta_full 24.712
_diffrn_reflns_theta_max 24.712
_diffrn_reflns_theta_min 2.292
_exptl_absorpt_coefficient_mu 1.560
_exptl_absorpt_correction_T_max 0.7457
_exptl_absorpt_correction_T_min 0.6656
_exptl_absorpt_correction_type multi-scan
_exptl_absorpt_process_details 'SCALE (Bruker, 2009)'
_exptl_crystal_colour red
_exptl_crystal_density_diffrn 1.638
_exptl_crystal_density_meas ?
_exptl_crystal_density_method 'not measured'
_exptl_crystal_description plate
_exptl_crystal_F_000 744
_exptl_crystal_size_max 0.227
_exptl_crystal_size_mid 0.111
_exptl_crystal_size_min 0.065
_refine_diff_density_max 0.923
_refine_diff_density_min -1.444
_refine_diff_density_rms 0.391
_refine_ls_extinction_method none
_refine_ls_goodness_of_fit_ref 1.186
_refine_ls_hydrogen_treatment constr
_refine_ls_matrix_type full
_refine_ls_number_parameters 152
_refine_ls_number_reflns 2552
_refine_ls_number_restraints 0
_refine_ls_restrained_S_all 1.186
_refine_ls_R_factor_all 0.0538
_refine_ls_R_factor_gt 0.0332
_refine_ls_shift/su_max 0.002
_refine_ls_shift/su_mean 0.000
_refine_ls_structure_factor_coef Fsqd
_refine_ls_weighting_details 'w=1/[\s^2^(Fo^2^)+(0.0652P)^2^] where P=(Fo^2^+2Fc^2^)/3'
_refine_ls_weighting_scheme calc
_refine_ls_wR_factor_gt 0.0813
_refine_ls_wR_factor_ref 0.1181
_reflns_Friedel_coverage 0.000
_reflns_number_gt 2009
_reflns_number_total 2552
_reflns_threshold_expression 'I > 2\s(I)'
_cod_data_source_file Rh9.cif
_cod_data_source_block rovis221
_cod_depositor_comments
;
The following automatic conversions were performed:

'_exptl_crystal_density_meas' value 'not measured' was changed to '?'
- the value is perceived as not measured.

Automatic conversion script
Id: cif_fix_values 4268 2015-11-12 08:31:59Z antanas 

 Adding full bibliography for 4125410--4125429.cif.
;
_cod_database_code 4125411
_shelx_shelxl_version_number 2014/7
_shelx_space_group_comment
; 
The symmetry employed for this shelxl refinement is uniquely defined 
by the following loop, which should always be used as a source of 
symmetry information in preference to the above space-group names. 
They are only intended as comments. 
;
_shelx_estimated_absorpt_t_min 0.718
_shelx_estimated_absorpt_t_max 0.905

loop_
_space_group_symop_operation_xyz
'x, y, z'
'-x+1/2, y+1/2, -z+1/2'
'-x, -y, -z'
'x-1/2, -y-1/2, z-1/2'

loop_
_atom_site_label
_atom_site_type_symbol
_atom_site_fract_x
_atom_site_fract_y
_atom_site_fract_z
_atom_site_U_iso_or_equiv
_atom_site_adp_type
_atom_site_occupancy
_atom_site_site_symmetry_order
_atom_site_calc_flag
_atom_site_refinement_flags_posn
_atom_site_refinement_flags_adp
Rh1 Rh 0.09088(5) 0.06783(4) 0.60184(3) 0.01741(19) Uani 1 1 d . .
Cl1 Cl 0.0777(2) -0.12670(15) 0.67158(10) 0.0445(5) Uani 1 1 d . .
Cl2 Cl 0.16939(16) -0.03424(14) 0.47771(9) 0.0274(4) Uani 1 1 d . .
C1 C 0.0984(6) 0.1849(5) 0.7106(3) 0.0170(12) Uani 1 1 d . .
C2 C 0.2526(6) 0.1446(5) 0.7035(3) 0.0192(13) Uani 1 1 d . .
C3 C 0.2887(6) 0.1874(5) 0.6238(3) 0.0196(13) Uani 1 1 d . .
C4 C 0.1599(6) 0.2542(5) 0.5792(3) 0.0187(12) Uani 1 1 d . .
C5 C 0.0455(6) 0.2554(5) 0.6332(3) 0.0181(12) Uani 1 1 d . .
C6 C 0.3575(7) 0.0720(6) 0.7683(4) 0.0280(14) Uani 1 1 d . .
H6A H 0.4512 0.0510 0.7454 0.042 Uiso 1 1 calc R U
H6B H 0.3060 -0.0042 0.7818 0.042 Uiso 1 1 calc R U
H6C H 0.3844 0.1214 0.8205 0.042 Uiso 1 1 calc R U
C7 C 0.4374(6) 0.1685(6) 0.5905(4) 0.0303(15) Uani 1 1 d . .
H7A H 0.5044 0.2402 0.6054 0.046 Uiso 1 1 calc R U
H7B H 0.4166 0.1591 0.5281 0.046 Uiso 1 1 calc R U
H7C H 0.4883 0.0937 0.6162 0.046 Uiso 1 1 calc R U
C8 C 0.1512(7) 0.3180(5) 0.4947(4) 0.0264(14) Uani 1 1 d . .
H8A H 0.0434 0.3265 0.4682 0.040 Uiso 1 1 calc R U
H8B H 0.2064 0.2690 0.4572 0.040 Uiso 1 1 calc R U
H8C H 0.1982 0.4002 0.5033 0.040 Uiso 1 1 calc R U
C9 C -0.1091(6) 0.3195(5) 0.6103(4) 0.0239(13) Uani 1 1 d . .
H9A H -0.0959 0.4089 0.6192 0.036 Uiso 1 1 calc R U
H9B H -0.1802 0.2878 0.6469 0.036 Uiso 1 1 calc R U
H9C H -0.1509 0.3032 0.5502 0.036 Uiso 1 1 calc R U
Si1 Si -0.01364(19) 0.16460(16) 0.80295(10) 0.0240(4) Uani 1 1 d . .
C10 C -0.0326(8) 0.3222(6) 0.8474(4) 0.0395(17) Uani 1 1 d . .
H10A H -0.0777 0.3780 0.8014 0.059 Uiso 1 1 calc R U
H10B H 0.0691 0.3528 0.8728 0.059 Uiso 1 1 calc R U
H10C H -0.0991 0.3186 0.8913 0.059 Uiso 1 1 calc R U
C11 C 0.0885(8) 0.0651(7) 0.8905(4) 0.0444(19) Uani 1 1 d . .
H11A H 0.1920 0.0980 0.9094 0.067 Uiso 1 1 calc R U
H11B H 0.0959 -0.0196 0.8693 0.067 Uiso 1 1 calc R U
H11C H 0.0313 0.0648 0.9387 0.067 Uiso 1 1 calc R U
C12 C -0.2032(8) 0.0943(8) 0.7646(5) 0.053(2) Uani 1 1 d . .
H12A H -0.2527 0.0723 0.8137 0.079 Uiso 1 1 calc R U
H12B H -0.1896 0.0196 0.7315 0.079 Uiso 1 1 calc R U
H12C H -0.2677 0.1536 0.7283 0.079 Uiso 1 1 calc R U

loop_
_atom_site_aniso_label
_atom_site_aniso_U_11
_atom_site_aniso_U_22
_atom_site_aniso_U_33
_atom_site_aniso_U_23
_atom_site_aniso_U_13
_atom_site_aniso_U_12
Rh1 0.0177(3) 0.0142(3) 0.0171(3) -0.00055(18) -0.00708(18) -0.00112(19)
Cl1 0.0690(12) 0.0199(9) 0.0350(9) 0.0077(7) -0.0211(8) -0.0132(8)
Cl2 0.0175(8) 0.0299(9) 0.0320(8) -0.0136(7) -0.0043(6) 0.0004(6)
C1 0.018(3) 0.015(3) 0.016(3) -0.001(2) -0.005(2) -0.004(2)
C2 0.018(3) 0.015(3) 0.021(3) -0.003(2) -0.009(2) -0.004(2)
C3 0.015(3) 0.021(3) 0.022(3) -0.003(2) -0.002(2) -0.005(2)
C4 0.021(3) 0.014(3) 0.020(3) -0.005(2) -0.001(2) -0.007(2)
C5 0.021(3) 0.010(3) 0.020(3) -0.002(2) -0.005(2) -0.005(2)
C6 0.024(3) 0.030(4) 0.026(3) -0.002(3) -0.010(3) 0.002(3)
C7 0.021(3) 0.038(4) 0.030(3) 0.000(3) 0.000(3) -0.002(3)
C8 0.032(3) 0.023(3) 0.022(3) -0.001(3) -0.004(3) -0.008(3)
C9 0.026(3) 0.020(3) 0.025(3) 0.002(3) -0.002(3) 0.002(3)
Si1 0.0235(9) 0.0273(10) 0.0202(8) 0.0040(7) 0.0002(7) -0.0063(7)
C10 0.046(4) 0.043(4) 0.034(4) 0.000(3) 0.022(3) -0.002(3)
C11 0.049(5) 0.050(5) 0.033(4) 0.015(3) 0.001(3) 0.004(4)
C12 0.041(4) 0.080(6) 0.038(4) 0.006(4) 0.004(3) -0.036(4)

loop_
_atom_type_symbol
_atom_type_description
_atom_type_scat_dispersion_real
_atom_type_scat_dispersion_imag
_atom_type_scat_source
C C 0.0033 0.0016 'International Tables Vol C Tables 4.2.6.8 and 6.1.1.4'
H H 0.0000 0.0000 'International Tables Vol C Tables 4.2.6.8 and 6.1.1.4'
Si Si 0.0817 0.0704 'International Tables Vol C Tables 4.2.6.8 and 6.1.1.4'
Cl Cl 0.1484 0.1585 'International Tables Vol C Tables 4.2.6.8 and 6.1.1.4'
Rh Rh -1.1178 0.9187 'International Tables Vol C Tables 4.2.6.8 and 6.1.1.4'

loop_
_geom_angle_atom_site_label_1
_geom_angle_atom_site_label_2
_geom_angle_atom_site_label_3
_geom_angle
_geom_angle_site_symmetry_3
C1 Rh1 C5 39.87(19) .
C1 Rh1 C2 39.7(2) .
C5 Rh1 C2 65.5(2) .
C1 Rh1 C4 66.8(2) .
C5 Rh1 C4 38.8(2) .
C2 Rh1 C4 65.8(2) .
C1 Rh1 C3 66.0(2) .
C5 Rh1 C3 64.6(2) .
C2 Rh1 C3 38.8(2) .
C4 Rh1 C3 38.9(2) .
C1 Rh1 Cl1 98.41(15) .
C5 Rh1 Cl1 134.60(16) .
C2 Rh1 Cl1 93.96(15) .
C4 Rh1 Cl1 159.77(14) .
C3 Rh1 Cl1 123.51(15) .
C1 Rh1 Cl2 160.17(15) .
C5 Rh1 Cl2 134.46(15) .
C2 Rh1 Cl2 122.60(16) .
C4 Rh1 Cl2 99.44(15) .
C3 Rh1 Cl2 94.25(15) .
Cl1 Rh1 Cl2 90.91(6) .
C1 Rh1 Cl2 114.06(14) 3_556
C5 Rh1 Cl2 93.72(14) 3_556
C2 Rh1 Cl2 153.73(16) 3_556
C4 Rh1 Cl2 108.54(15) 3_556
C3 Rh1 Cl2 146.67(15) 3_556
Cl1 Rh1 Cl2 89.81(6) 3_556
Cl2 Rh1 Cl2 83.26(5) 3_556
Rh1 Cl2 Rh1 96.74(5) 3_556
C2 C1 C5 105.7(5) .
C2 C1 Si1 129.3(4) .
C5 C1 Si1 124.8(4) .
C2 C1 Rh1 70.6(3) .
C5 C1 Rh1 70.4(3) .
Si1 C1 Rh1 126.9(3) .
C3 C2 C1 108.4(5) .
C3 C2 C6 125.3(5) .
C1 C2 C6 126.3(5) .
C3 C2 Rh1 71.1(3) .
C1 C2 Rh1 69.8(3) .
C6 C2 Rh1 125.5(4) .
C2 C3 C4 109.1(5) .
C2 C3 C7 126.6(5) .
C4 C3 C7 124.3(5) .
C2 C3 Rh1 70.1(3) .
C4 C3 Rh1 70.4(3) .
C7 C3 Rh1 126.2(4) .
C5 C4 C3 106.9(5) .
C5 C4 C8 126.4(5) .
C3 C4 C8 126.6(5) .
C5 C4 Rh1 70.2(3) .
C3 C4 Rh1 70.7(3) .
C8 C4 Rh1 127.3(4) .
C4 C5 C1 109.8(5) .
C4 C5 C9 123.7(5) .
C1 C5 C9 126.4(5) .
C4 C5 Rh1 71.0(3) .
C1 C5 Rh1 69.7(3) .
C9 C5 Rh1 124.8(4) .
C12 Si1 C10 111.7(4) .
C12 Si1 C11 108.1(3) .
C10 Si1 C11 107.9(3) .
C12 Si1 C1 110.4(3) .
C10 Si1 C1 105.9(3) .
C11 Si1 C1 112.8(3) .

loop_
_geom_bond_atom_site_label_1
_geom_bond_atom_site_label_2
_geom_bond_distance
_geom_bond_site_symmetry_2
Rh1 C1 2.129(5) .
Rh1 C5 2.139(6) .
Rh1 C2 2.140(5) .
Rh1 C4 2.149(5) .
Rh1 C3 2.153(5) .
Rh1 Cl1 2.3852(16) .
Rh1 Cl2 2.4478(15) .
Rh1 Cl2 2.4619(14) 3_556
Cl2 Rh1 2.4619(14) 3_556
C1 C2 1.448(7) .
C1 C5 1.455(7) .
C1 Si1 1.903(5) .
C2 C3 1.427(8) .
C2 C6 1.491(7) .
C3 C4 1.432(8) .
C3 C7 1.503(8) .
C4 C5 1.423(8) .
C4 C8 1.496(8) .
C5 C9 1.521(7) .
Si1 C12 1.848(6) .
Si1 C10 1.859(7) .
Si1 C11 1.868(6) .
